data_4063850
loop_
_publ_author_name
'Obenhuber, Andreas'
'Ruhland, Klaus'

_publ_section_title
;
 Activation of a Nonstrained C(sp2)&#x2212;C(sp2) Single Bond in a Vaska
 Complex Analogue Using Chelating Assistance
;
_journal_issue 1
_journal_name_full Organometallics
_journal_page_first 171
_journal_paper_doi 10.1021/om100985r
_journal_volume 30
_journal_year 2011
_chemical_formula_sum 'C80 H74 Ag2 B2 F8 Ir2 O6 P4'
_chemical_formula_weight 1976.39
_chemical_name_systematic
; 
 ? 
;
_space_group_IT_number 14
_symmetry_cell_setting monoclinic
_symmetry_space_group_name_Hall '-P 2ybc'
_symmetry_space_group_name_H-M 'P 1 21/c 1'
_atom_sites_solution_hydrogens geom
_atom_sites_solution_primary direct
_atom_sites_solution_secondary difmap
_audit_creation_method SHELXL-97
_cell_angle_alpha 90.00
_cell_angle_beta 94.880(2)
_cell_angle_gamma 90.00
_cell_formula_units_Z 2
_cell_length_a 11.5232(6)
_cell_length_b 18.7260(9)
_cell_length_c 15.6066(8)
_cell_measurement_reflns_used 5914
_cell_measurement_temperature 153(2)
_cell_measurement_theta_max 25.35
_cell_measurement_theta_min 3.16
_cell_volume 3355.4(3)
_computing_structure_refinement 'SHELXL-97 (Sheldrick, 1997)'
_computing_structure_solution 'SHELXS-97 (Sheldrick, 1990)'
_diffrn_ambient_temperature 153(2)
_diffrn_detector ' CCD plate '
_diffrn_detector_area_resol_mean 16.0238
_diffrn_measured_fraction_theta_full 0.961
_diffrn_measured_fraction_theta_max 0.961
_diffrn_measurement_device ' \k-geometry diffractometer '
_diffrn_measurement_device_type ' Oxford-Diffraction Xcalibur3 '
_diffrn_measurement_method ' phi- and omega-rotation '
_diffrn_radiation_monochromator graphite
_diffrn_radiation_source 'Enhance (Mo) X-ray Source'
_diffrn_radiation_type MoK\a
_diffrn_radiation_wavelength 0.71073
_diffrn_reflns_av_R_equivalents 0.0569
_diffrn_reflns_av_sigmaI/netI 0.0224
_diffrn_reflns_limit_h_max 13
_diffrn_reflns_limit_h_min -13
_diffrn_reflns_limit_k_max 22
_diffrn_reflns_limit_k_min -22
_diffrn_reflns_limit_l_max 18
_diffrn_reflns_limit_l_min -18
_diffrn_reflns_number 73113
_diffrn_reflns_theta_full 25.35
_diffrn_reflns_theta_max 25.35
_diffrn_reflns_theta_min 3.16
_diffrn_standards_decay_% 0
_exptl_absorpt_coefficient_mu 5.010
_exptl_absorpt_correction_T_max 0.4340
_exptl_absorpt_correction_T_min 0.2332
_exptl_absorpt_correction_type multi-scan
_exptl_crystal_colour yellow
_exptl_crystal_density_diffrn 1.956
_exptl_crystal_density_method 'not measured'
_exptl_crystal_description block
_exptl_crystal_F_000 1920
_exptl_crystal_size_max 0.41
_exptl_crystal_size_mid 0.30
_exptl_crystal_size_min 0.20
_refine_diff_density_max 1.993
_refine_diff_density_min -0.738
_refine_diff_density_rms 0.198
_refine_ls_extinction_method none
_refine_ls_goodness_of_fit_ref 1.171
_refine_ls_hydrogen_treatment constr
_refine_ls_matrix_type full
_refine_ls_number_parameters 387
_refine_ls_number_reflns 5914
_refine_ls_number_restraints 0
_refine_ls_restrained_S_all 1.171
_refine_ls_R_factor_all 0.0326
_refine_ls_R_factor_gt 0.0283
_refine_ls_shift/su_max 0.001
_refine_ls_shift/su_mean 0.000
_refine_ls_structure_factor_coef Fsqd
_refine_ls_weighting_details 'calc w=1/[\s^2^(Fo^2^)+(0.0381P)^2^+9.0486P] where P=(Fo^2^+2Fc^2^)/3'
_refine_ls_weighting_scheme calc
_refine_ls_wR_factor_gt 0.0706
_refine_ls_wR_factor_ref 0.0769
_reflns_number_gt 5463
_reflns_number_total 5914
_reflns_threshold_expression >2sigma(I)
_cod_data_source_file om100985r_si_005.cif
_cod_data_source_block 6_2
_cod_original_sg_symbol_H-M P2(1)/c
_cod_original_formula_sum 'C52 H74 Ag2 B2 C28 F8 Ir2 O6 P4'
_cod_database_code 4063850

loop_
_symmetry_equiv_pos_as_xyz
'x, y, z'
'-x, y+1/2, -z+1/2'
'-x, -y, -z'
'x, -y-1/2, z-1/2'

loop_
_atom_site_label
_atom_site_type_symbol
_atom_site_fract_x
_atom_site_fract_y
_atom_site_fract_z
_atom_site_U_iso_or_equiv
_atom_site_adp_type
_atom_site_occupancy
_atom_site_symmetry_multiplicity
_atom_site_calc_flag
_atom_site_refinement_flags
Ir1 Ir 0.018027(14) 0.403493(8) 0.218752(9) 0.01704(7) Uani 1 1 d .
Ag1 Ag -0.19354(3) 0.441357(19) 0.00718(2) 0.03012(10) Uani 1 1 d .
Cl1 Cl -0.03315(9) 0.35898(5) 0.07417(6) 0.0213(2) Uani 1 1 d .
P1 P -0.15835(10) 0.36621(6) 0.27518(7) 0.0212(2) Uani 1 1 d .
P2 P 0.15598(10) 0.30899(6) 0.22505(7) 0.0212(2) Uani 1 1 d .
O1 O 0.0915(3) 0.48102(19) 0.3808(2) 0.0361(8) Uani 1 1 d .
O2 O -0.2197(3) 0.44423(16) 0.28786(19) 0.0258(7) Uani 1 1 d .
O3 O 0.2469(3) 0.33673(16) 0.15651(19) 0.0252(6) Uani 1 1 d .
C1 C 0.0630(4) 0.4491(2) 0.3210(3) 0.0238(9) Uani 1 1 d .
C2 C -0.1001(4) 0.4861(2) 0.1807(3) 0.0198(8) Uani 1 1 d .
C3 C -0.0930(4) 0.5307(2) 0.1081(3) 0.0218(9) Uani 1 1 d .
H31 H -0.0262 0.5293 0.0785 0.026 Uiso 1 1 d R
C4 C -0.1842(4) 0.5770(2) 0.0795(3) 0.0247(9) Uani 1 1 d .
H41 H -0.1772 0.6064 0.0306 0.030 Uiso 1 1 calc R
C5 C -0.2843(4) 0.5798(2) 0.1228(3) 0.0281(10) Uani 1 1 d .
H51 H -0.3458 0.6113 0.1037 0.034 Uiso 1 1 calc R
C6 C -0.2949(4) 0.5366(2) 0.1940(3) 0.0258(9) Uani 1 1 d .
H61 H -0.3630 0.5383 0.2242 0.031 Uiso 1 1 calc R
C7 C -0.2036(4) 0.4909(2) 0.2202(3) 0.0211(9) Uani 1 1 d .
C8 C 0.1626(4) 0.4538(2) 0.1698(2) 0.0198(8) Uani 1 1 d .
C9 C 0.1824(4) 0.5275(2) 0.1648(3) 0.0228(9) Uani 1 1 d .
H91 H 0.1256 0.5595 0.1833 0.027 Uiso 1 1 calc R
C10 C 0.2835(4) 0.5556(2) 0.1334(3) 0.0248(9) Uani 1 1 d .
H101 H 0.2943 0.6048 0.1313 0.030 Uiso 1 1 d R
C11 C 0.3680(4) 0.5095(3) 0.1053(3) 0.0288(10) Uani 1 1 d .
H111 H 0.4345 0.5283 0.0811 0.035 Uiso 1 1 calc R
C12 C 0.3541(4) 0.4360(2) 0.1131(3) 0.0263(9) Uani 1 1 d .
H121 H 0.4118 0.4041 0.0958 0.032 Uiso 1 1 calc R
C13 C 0.2546(4) 0.4103(2) 0.1465(3) 0.0207(9) Uani 1 1 d .
C14 C -0.2670(4) 0.3228(2) 0.1997(3) 0.0256(9) Uani 1 1 d .
H141 H -0.2725 0.3536 0.1472 0.031 Uiso 1 1 calc R
C15 C -0.3889(4) 0.3235(3) 0.2313(3) 0.0358(11) Uani 1 1 d .
H151 H -0.4076 0.3718 0.2499 0.054 Uiso 1 1 calc R
H152 H -0.3915 0.2904 0.2799 0.054 Uiso 1 1 calc R
H153 H -0.4459 0.3085 0.1846 0.054 Uiso 1 1 calc R
C16 C -0.2315(4) 0.2486(2) 0.1689(3) 0.0299(10) Uani 1 1 d .
H161 H -0.1509 0.2502 0.1534 0.045 Uiso 1 1 calc R
H162 H -0.2831 0.2346 0.1186 0.045 Uiso 1 1 calc R
H163 H -0.2379 0.2137 0.2151 0.045 Uiso 1 1 calc R
C17 C -0.1767(4) 0.3319(3) 0.3837(3) 0.0297(10) Uani 1 1 d .
H171 H -0.2609 0.3388 0.3925 0.036 Uiso 1 1 calc R
C18 C -0.1099(5) 0.3757(3) 0.4536(3) 0.0409(13) Uani 1 1 d .
H181 H -0.1254 0.4266 0.4434 0.061 Uiso 1 1 calc R
H182 H -0.0263 0.3665 0.4528 0.061 Uiso 1 1 calc R
H183 H -0.1351 0.3622 0.5098 0.061 Uiso 1 1 calc R
C19 C -0.1541(5) 0.2527(3) 0.3943(3) 0.0377(12) Uani 1 1 d .
H191 H -0.2040 0.2264 0.3512 0.057 Uiso 1 1 calc R
H192 H -0.1717 0.2378 0.4520 0.057 Uiso 1 1 calc R
H193 H -0.0722 0.2427 0.3867 0.057 Uiso 1 1 calc R
C20 C 0.2533(4) 0.2905(2) 0.3220(3) 0.0265(10) Uani 1 1 d .
H201 H 0.3005 0.2473 0.3101 0.032 Uiso 1 1 calc R
C21 C 0.1862(5) 0.2737(3) 0.4002(3) 0.0354(11) Uani 1 1 d .
H211 H 0.1328 0.2339 0.3866 0.053 Uiso 1 1 calc R
H212 H 0.1417 0.3159 0.4150 0.053 Uiso 1 1 calc R
H213 H 0.2413 0.2608 0.4491 0.053 Uiso 1 1 calc R
C22 C 0.3386(5) 0.3529(3) 0.3420(3) 0.0397(12) Uani 1 1 d .
H221 H 0.3834 0.3615 0.2923 0.060 Uiso 1 1 calc R
H222 H 0.3919 0.3409 0.3922 0.060 Uiso 1 1 calc R
H223 H 0.2947 0.3960 0.3541 0.060 Uiso 1 1 calc R
C23 C 0.1166(4) 0.2229(2) 0.1739(3) 0.0272(10) Uani 1 1 d .
H231 H 0.0636 0.2338 0.1215 0.033 Uiso 1 1 calc R
C24 C 0.2209(5) 0.1836(3) 0.1433(3) 0.0377(12) Uani 1 1 d .
H241 H 0.2637 0.2156 0.1075 0.057 Uiso 1 1 calc R
H242 H 0.1939 0.1418 0.1095 0.057 Uiso 1 1 calc R
H243 H 0.2722 0.1681 0.1931 0.057 Uiso 1 1 calc R
C25 C 0.0482(5) 0.1740(2) 0.2307(3) 0.0327(10) Uani 1 1 d .
H251 H -0.0101 0.2023 0.2580 0.049 Uiso 1 1 calc R
H252 H 0.1019 0.1521 0.2751 0.049 Uiso 1 1 calc R
H253 H 0.0090 0.1366 0.1951 0.049 Uiso 1 1 calc R
Cl2 Cl 0.42145(16) 0.03907(13) 0.08575(13) 0.0819(7) Uani 1 1 d .
Cl3 Cl 0.52222(11) 0.13925(7) 0.21077(8) 0.0382(3) Uani 1 1 d .
Cl4 Cl 0.67114(14) 0.06310(9) 0.10311(11) 0.0561(4) Uani 1 1 d .
C26 C 0.5328(5) 0.1020(3) 0.1087(4) 0.0429(13) Uani 1 1 d .
H261 H 0.5233 0.1411 0.0651 0.051 Uiso 1 1 calc R
F1 F 0.5174(3) 0.19217(17) 0.38607(18) 0.0468(8) Uani 1 1 d .
F2 F 0.4431(3) 0.2121(2) 0.5133(2) 0.0545(9) Uani 1 1 d .
F3 F 0.5969(3) 0.27572(17) 0.4780(2) 0.0481(8) Uani 1 1 d .
F4 F 0.6167(3) 0.15736(17) 0.51047(19) 0.0480(8) Uani 1 1 d .
B B 0.5434(5) 0.2093(3) 0.4721(3) 0.0271(11) Uani 1 1 d .

loop_
_atom_site_aniso_label
_atom_site_aniso_U_11
_atom_site_aniso_U_22
_atom_site_aniso_U_33
_atom_site_aniso_U_23
_atom_site_aniso_U_13
_atom_site_aniso_U_12
Ir1 0.01742(12) 0.01847(10) 0.01514(10) 0.00133(5) 0.00086(7) 0.00128(5)
Ag1 0.0334(2) 0.03247(19) 0.02294(17) 0.00131(13) -0.00683(14) 0.00408(14)
Cl1 0.0257(6) 0.0212(5) 0.0166(4) 0.0002(3) -0.0013(4) 0.0015(4)
P1 0.0211(6) 0.0229(5) 0.0201(5) 0.0033(4) 0.0037(4) 0.0006(4)
P2 0.0219(6) 0.0220(5) 0.0197(5) 0.0034(4) 0.0007(4) 0.0055(4)
O1 0.039(2) 0.046(2) 0.0235(16) -0.0137(15) 0.0025(14) -0.0090(16)
O2 0.0265(19) 0.0264(16) 0.0254(15) 0.0028(12) 0.0078(13) 0.0031(12)
O3 0.0227(18) 0.0260(15) 0.0275(15) 0.0043(12) 0.0057(12) 0.0066(12)
C1 0.021(3) 0.027(2) 0.024(2) 0.0039(17) 0.0057(17) -0.0003(17)
C2 0.020(2) 0.0201(19) 0.0188(18) -0.0030(15) -0.0004(16) 0.0028(16)
C3 0.023(3) 0.021(2) 0.0210(19) -0.0013(16) 0.0005(16) -0.0007(17)
C4 0.030(3) 0.021(2) 0.023(2) 0.0020(17) -0.0025(18) 0.0025(18)
C5 0.027(3) 0.025(2) 0.031(2) -0.0035(18) -0.0065(19) 0.0070(18)
C6 0.021(3) 0.027(2) 0.029(2) -0.0071(18) 0.0038(18) 0.0025(17)
C7 0.024(3) 0.0189(19) 0.0201(19) -0.0019(15) 0.0000(16) 0.0001(16)
C8 0.021(2) 0.025(2) 0.0132(17) -0.0009(15) -0.0006(15) -0.0008(16)
C9 0.020(2) 0.028(2) 0.0189(19) 0.0012(16) -0.0039(16) 0.0016(17)
C10 0.030(3) 0.022(2) 0.021(2) 0.0010(16) -0.0050(17) -0.0023(17)
C11 0.021(3) 0.042(3) 0.024(2) 0.0024(19) 0.0007(17) -0.0045(19)
C12 0.021(3) 0.033(2) 0.025(2) 0.0034(18) 0.0027(17) 0.0062(18)
C13 0.018(2) 0.025(2) 0.020(2) 0.0006(15) -0.0011(16) 0.0025(16)
C14 0.022(3) 0.026(2) 0.029(2) 0.0030(17) 0.0008(18) -0.0032(17)
C15 0.022(3) 0.042(3) 0.043(3) 0.002(2) 0.004(2) -0.003(2)
C16 0.028(3) 0.030(2) 0.031(2) -0.0017(19) -0.0002(19) -0.0034(19)
C17 0.031(3) 0.036(3) 0.024(2) 0.0093(18) 0.0085(18) -0.003(2)
C18 0.045(3) 0.058(3) 0.020(2) 0.001(2) 0.010(2) -0.004(3)
C19 0.044(3) 0.038(3) 0.031(2) 0.014(2) 0.003(2) 0.002(2)
C20 0.027(3) 0.028(2) 0.024(2) 0.0035(17) -0.0027(17) 0.0098(18)
C21 0.039(3) 0.042(3) 0.025(2) 0.005(2) -0.004(2) 0.003(2)
C22 0.032(3) 0.049(3) 0.036(3) 0.005(2) -0.009(2) -0.002(2)
C23 0.035(3) 0.021(2) 0.024(2) 0.0012(17) -0.0034(18) 0.0023(18)
C24 0.049(3) 0.030(2) 0.036(3) 0.000(2) 0.011(2) 0.010(2)
C25 0.037(3) 0.024(2) 0.037(2) 0.0049(19) 0.000(2) 0.002(2)
Cl2 0.0459(11) 0.1204(16) 0.0821(12) -0.0627(12) 0.0216(9) -0.0291(10)
Cl3 0.0341(8) 0.0432(7) 0.0375(6) -0.0041(5) 0.0038(5) -0.0085(5)
Cl4 0.0387(9) 0.0587(9) 0.0722(10) -0.0132(8) 0.0117(7) 0.0005(7)
C26 0.034(4) 0.061(4) 0.034(3) -0.002(2) 0.005(2) -0.006(2)
F1 0.060(2) 0.0521(19) 0.0262(14) -0.0072(13) -0.0082(13) -0.0051(15)
F2 0.041(2) 0.068(2) 0.057(2) 0.0177(17) 0.0224(16) 0.0095(16)
F3 0.055(2) 0.0432(17) 0.0453(17) -0.0049(14) 0.0012(15) -0.0195(15)
F4 0.054(2) 0.0495(18) 0.0382(16) -0.0080(14) -0.0084(14) 0.0195(15)
B 0.027(3) 0.030(3) 0.024(2) -0.0021(19) 0.000(2) -0.005(2)

loop_
_atom_type_symbol
_atom_type_description
_atom_type_scat_dispersion_real
_atom_type_scat_dispersion_imag
_atom_type_scat_source
C C 0.0033 0.0016 'International Tables Vol C Tables 4.2.6.8 and 6.1.1.4'
H H 0.0000 0.0000 'International Tables Vol C Tables 4.2.6.8 and 6.1.1.4'
Ag Ag -0.8971 1.1015 'International Tables Vol C Tables 4.2.6.8 and 6.1.1.4'
B B 0.0013 0.0007 'International Tables Vol C Tables 4.2.6.8 and 6.1.1.4'
Cl Cl 0.1484 0.1585 'International Tables Vol C Tables 4.2.6.8 and 6.1.1.4'
F F 0.0171 0.0103 'International Tables Vol C Tables 4.2.6.8 and 6.1.1.4'
Ir Ir -1.4442 7.9887 'International Tables Vol C Tables 4.2.6.8 and 6.1.1.4'
O O 0.0106 0.0060 'International Tables Vol C Tables 4.2.6.8 and 6.1.1.4'
P P 0.1023 0.0942 'International Tables Vol C Tables 4.2.6.8 and 6.1.1.4'

loop_
_geom_angle_atom_site_label_1
_geom_angle_atom_site_label_2
_geom_angle_atom_site_label_3
_geom_angle
_geom_angle_site_symmetry_1
_geom_angle_site_symmetry_3
C1 Ir1 C2 91.78(17) . .
C1 Ir1 C8 86.25(17) . .
C2 Ir1 C8 94.62(16) . .
C1 Ir1 P2 99.87(14) . .
C2 Ir1 P2 166.01(11) . .
C8 Ir1 P2 78.57(12) . .
C1 Ir1 P1 90.07(14) . .
C2 Ir1 P1 76.67(12) . .
C8 Ir1 P1 170.45(12) . .
P2 Ir1 P1 110.77(4) . .
C1 Ir1 Cl1 171.85(13) . .
C2 Ir1 Cl1 83.71(11) . .
C8 Ir1 Cl1 87.35(11) . .
P2 Ir1 Cl1 83.78(3) . .
P1 Ir1 Cl1 95.46(4) . .
C10 Ag1 C3 135.50(14) 3_565 .
C10 Ag1 Cl1 129.99(11) 3_565 .
C3 Ag1 Cl1 82.36(10) . .
Ir1 Cl1 Ag1 106.39(4) . .
O2 P1 C14 101.18(19) . .
O2 P1 C17 96.62(19) . .
C14 P1 C17 108.1(2) . .
O2 P1 Ir1 99.96(12) . .
C14 P1 Ir1 116.67(15) . .
C17 P1 Ir1 127.55(17) . .
O3 P2 C20 102.54(19) . .
O3 P2 C23 98.17(19) . .
C20 P2 C23 107.6(2) . .
O3 P2 Ir1 101.47(11) . .
C20 P2 Ir1 122.29(15) . .
C23 P2 Ir1 119.72(16) . .
C7 O2 P1 112.3(3) . .
C13 O3 P2 115.9(3) . .
O1 C1 Ir1 175.5(4) . .
C7 C2 C3 115.2(4) . .
C7 C2 Ir1 118.6(3) . .
C3 C2 Ir1 125.3(3) . .
C4 C3 C2 121.7(4) . .
C4 C3 Ag1 85.4(3) . .
C2 C3 Ag1 93.1(3) . .
C4 C3 H31 119.1 . .
C2 C3 H31 119.1 . .
Ag1 C3 H31 91.5 . .
C5 C4 C3 119.9(4) . .
C5 C4 H41 120.0 . .
C3 C4 H41 120.0 . .
C4 C5 C6 120.1(4) . .
C4 C5 H51 120.0 . .
C6 C5 H51 120.0 . .
C5 C6 C7 118.6(4) . .
C5 C6 H61 120.7 . .
C7 C6 H61 120.7 . .
C6 C7 C2 124.4(4) . .
C6 C7 O2 117.5(4) . .
C2 C7 O2 118.0(4) . .
C9 C8 C13 115.2(4) . .
C9 C8 Ir1 126.6(3) . .
C13 C8 Ir1 117.9(3) . .
C8 C9 C10 122.1(4) . .
C8 C9 H91 119.0 . .
C10 C9 H91 119.0 . .
C11 C10 C9 120.0(4) . .
C11 C10 Ag1 89.2(3) . 3_565
C9 C10 Ag1 91.3(3) . 3_565
C11 C10 H101 120.0 . .
C9 C10 H101 120.0 . .
Ag1 C10 H101 89.5 3_565 .
C12 C11 C10 119.6(4) . .
C12 C11 H111 120.2 . .
C10 C11 H111 120.2 . .
C13 C12 C11 118.8(4) . .
C13 C12 H121 120.6 . .
C11 C12 H121 120.6 . .
C12 C13 O3 116.7(4) . .
C12 C13 C8 124.1(4) . .
O3 C13 C8 119.2(4) . .
C15 C14 C16 112.6(4) . .
C15 C14 P1 112.7(3) . .
C16 C14 P1 114.6(3) . .
C15 C14 H141 105.3 . .
C16 C14 H141 105.3 . .
P1 C14 H141 105.3 . .
C14 C15 H151 109.5 . .
C14 C15 H152 109.5 . .
H151 C15 H152 109.5 . .
C14 C15 H153 109.5 . .
H151 C15 H153 109.5 . .
H152 C15 H153 109.5 . .
C14 C16 H161 109.5 . .
C14 C16 H162 109.5 . .
H161 C16 H162 109.5 . .
C14 C16 H163 109.5 . .
H161 C16 H163 109.5 . .
H162 C16 H163 109.5 . .
C19 C17 C18 112.2(4) . .
C19 C17 P1 114.3(3) . .
C18 C17 P1 112.5(3) . .
C19 C17 H171 105.7 . .
C18 C17 H171 105.7 . .
P1 C17 H171 105.7 . .
C17 C18 H181 109.5 . .
C17 C18 H182 109.5 . .
H181 C18 H182 109.5 . .
C17 C18 H183 109.5 . .
H181 C18 H183 109.5 . .
H182 C18 H183 109.5 . .
C17 C19 H191 109.5 . .
C17 C19 H192 109.5 . .
H191 C19 H192 109.5 . .
C17 C19 H193 109.5 . .
H191 C19 H193 109.5 . .
H192 C19 H193 109.5 . .
C21 C20 C22 110.5(4) . .
C21 C20 P2 112.4(3) . .
C22 C20 P2 110.9(3) . .
C21 C20 H201 107.6 . .
C22 C20 H201 107.6 . .
P2 C20 H201 107.6 . .
C20 C21 H211 109.5 . .
C20 C21 H212 109.5 . .
H211 C21 H212 109.5 . .
C20 C21 H213 109.5 . .
H211 C21 H213 109.5 . .
H212 C21 H213 109.5 . .
C20 C22 H221 109.5 . .
C20 C22 H222 109.5 . .
H221 C22 H222 109.5 . .
C20 C22 H223 109.5 . .
H221 C22 H223 109.5 . .
H222 C22 H223 109.5 . .
C24 C23 C25 110.6(4) . .
C24 C23 P2 112.8(4) . .
C25 C23 P2 113.1(3) . .
C24 C23 H231 106.6 . .
C25 C23 H231 106.6 . .
P2 C23 H231 106.6 . .
C23 C24 H241 109.5 . .
C23 C24 H242 109.5 . .
H241 C24 H242 109.5 . .
C23 C24 H243 109.5 . .
H241 C24 H243 109.5 . .
H242 C24 H243 109.5 . .
C23 C25 H251 109.5 . .
C23 C25 H252 109.5 . .
H251 C25 H252 109.5 . .
C23 C25 H253 109.5 . .
H251 C25 H253 109.5 . .
H252 C25 H253 109.5 . .
Cl3 C26 Cl2 110.3(3) . .
Cl3 C26 Cl4 110.1(3) . .
Cl2 C26 Cl4 111.1(3) . .
Cl3 C26 H261 108.4 . .
Cl2 C26 H261 108.4 . .
Cl4 C26 H261 108.4 . .
F2 B F3 108.8(4) . .
F2 B F1 110.0(4) . .
F3 B F1 109.2(4) . .
F2 B F4 109.3(4) . .
F3 B F4 110.4(4) . .
F1 B F4 109.2(4) . .

loop_
_geom_bond_atom_site_label_1
_geom_bond_atom_site_label_2
_geom_bond_distance
_geom_bond_site_symmetry_2
Ir1 C1 1.845(4) .
Ir1 C2 2.112(4) .
Ir1 C8 2.113(4) .
Ir1 P2 2.3752(11) .
Ir1 P1 2.3871(11) .
Ir1 Cl1 2.4306(9) .
Ag1 C10 2.346(4) 3_565
Ag1 C3 2.513(4) .
Ag1 Cl1 2.5612(10) .
P1 O2 1.642(3) .
P1 C14 1.834(5) .
P1 C17 1.840(4) .
P2 O3 1.644(3) .
P2 C20 1.838(4) .
P2 C23 1.839(4) .
O1 C1 1.133(5) .
O2 C7 1.395(5) .
O3 C13 1.390(5) .
C2 C7 1.391(6) .
C2 C3 1.416(6) .
C3 C4 1.405(6) .
C3 H31 0.9320 .
C4 C5 1.387(7) .
C4 H41 0.9500 .
C5 C6 1.388(7) .
C5 H51 0.9500 .
C6 C7 1.391(6) .
C6 H61 0.9500 .
C8 C9 1.402(6) .
C8 C13 1.409(6) .
C9 C10 1.403(6) .
C9 H91 0.9500 .
C10 C11 1.399(7) .
C10 Ag1 2.346(4) 3_565
C10 H101 0.9314 .
C11 C12 1.392(7) .
C11 H111 0.9500 .
C12 C13 1.386(6) .
C12 H121 0.9500 .
C14 C15 1.528(7) .
C14 C16 1.538(6) .
C14 H141 1.0000 .
C15 H151 0.9800 .
C15 H152 0.9800 .
C15 H153 0.9800 .
C16 H161 0.9800 .
C16 H162 0.9800 .
C16 H163 0.9800 .
C17 C19 1.512(7) .
C17 C18 1.520(7) .
C17 H171 1.0000 .
C18 H181 0.9800 .
C18 H182 0.9800 .
C18 H183 0.9800 .
C19 H191 0.9800 .
C19 H192 0.9800 .
C19 H193 0.9800 .
C20 C21 1.532(7) .
C20 C22 1.542(7) .
C20 H201 1.0000 .
C21 H211 0.9800 .
C21 H212 0.9800 .
C21 H213 0.9800 .
C22 H221 0.9800 .
C22 H222 0.9800 .
C22 H223 0.9800 .
C23 C24 1.520(7) .
C23 C25 1.537(6) .
C23 H231 1.0000 .
C24 H241 0.9800 .
C24 H242 0.9800 .
C24 H243 0.9800 .
C25 H251 0.9800 .
C25 H252 0.9800 .
C25 H253 0.9800 .
Cl2 C26 1.757(6) .
Cl3 C26 1.752(6) .
Cl4 C26 1.762(6) .
C26 H261 1.0000 .
F1 B 1.388(6) .
F2 B 1.371(6) .
F3 B 1.388(6) .
F4 B 1.390(6) .
